data_7020571
loop_
_publ_author_name
'Jones, Michael W.'
'Baldwin, Jack E.'
'Cowley, Andrew R.'
'Dilworth, Jonathan R.'
'Karpov, Alexei'
'Smiljanic, Nicolas'
'Thompson, Amber L.'
'Adlington, Robert M.'

_publ_section_title
;
 Synthesis of new bulky bis(pyrazolyl)methane carboxylate
 (heteroscorpionate) ligands and their complexes with iron, manganese and
 nickel.
;
_journal_issue 46
_journal_name_full 'Dalton transactions (Cambridge, England : 2003)'
_journal_page_first 14068
_journal_page_last 14086
_journal_paper_doi 10.1039/c2dt31859h
_journal_volume 41
_journal_year 2012
_chemical_formula_moiety 'C44 H48 N4 O6'
_chemical_formula_sum 'C44 H48 N4 O6'
_chemical_formula_weight 728.89
_chemical_melting_point ?
_space_group_IT_number 14
_symmetry_cell_setting monoclinic
_symmetry_space_group_name_Hall '-P 2yn'
_symmetry_space_group_name_H-M 'P 1 21/n 1'
_atom_sites_solution_hydrogens geom
_atom_sites_solution_primary direct
_audit_creation_date 11-01-27
_audit_creation_method CRYSTALS_ver_14.05
_cell_angle_alpha 90
_cell_angle_beta 102.2764(6)
_cell_angle_gamma 90
_cell_formula_units_Z 4
_cell_length_a 13.9875(1)
_cell_length_b 17.3504(2)
_cell_length_c 16.4504(2)
_cell_measurement_reflns_used 9075
_cell_measurement_temperature 150
_cell_measurement_theta_max 27
_cell_measurement_theta_min 5
_cell_volume 3901.03(7)
_computing_cell_refinement 'DENZO/SCALEPACK (Otwinowski & Minor, 1997)'
_computing_data_collection 'COLLECT (Nonius, 2001).'
_computing_data_reduction 'DENZO/SCALEPACK (Otwinowski & Minor, 1997)'
_computing_molecular_graphics 'CAMERON (Watkin et al., 1996)'
_computing_publication_material 'CRYSTALS (Betteridge et al., 2003)'
_computing_structure_refinement 'CRYSTALS (Betteridge et al., 2003)'
_computing_structure_solution 'SIR92 (Altomare et al., 1994)'
_diffrn_ambient_temperature 150
_diffrn_measured_fraction_theta_full 0.992
_diffrn_measured_fraction_theta_max 0.992
_diffrn_measurement_device Area
_diffrn_measurement_device_type 'Nonius KappaCCD'
_diffrn_measurement_method \w
_diffrn_radiation_monochromator graphite
_diffrn_radiation_type 'Mo K\a'
_diffrn_radiation_wavelength 0.71073
_diffrn_reflns_av_R_equivalents 0.035
_diffrn_reflns_limit_h_max 18
_diffrn_reflns_limit_h_min -18
_diffrn_reflns_limit_k_max 22
_diffrn_reflns_limit_k_min -22
_diffrn_reflns_limit_l_max 21
_diffrn_reflns_limit_l_min -21
_diffrn_reflns_number 63778
_diffrn_reflns_theta_full 26.891
_diffrn_reflns_theta_max 27.440
_diffrn_reflns_theta_min 5.169
_diffrn_standards_number 0
_exptl_absorpt_coefficient_mu 0.083
_exptl_absorpt_correction_T_max 0.99
_exptl_absorpt_correction_T_min 0.98
_exptl_absorpt_correction_type multi-scan
_exptl_absorpt_process_details 'DENZO/SCALEPACK (Otwinowski & Minor, 1997)'
_exptl_crystal_colour colourless
_exptl_crystal_density_diffrn 1.241
_exptl_crystal_density_meas ?
_exptl_crystal_density_method 'not measured'
_exptl_crystal_description block
_exptl_crystal_F_000 1552
_exptl_crystal_size_max 0.380
_exptl_crystal_size_mid 0.230
_exptl_crystal_size_min 0.130
_refine_diff_density_max 0.37
_refine_diff_density_min -0.36
_refine_ls_extinction_method None
_refine_ls_goodness_of_fit_ref 0.9270
_refine_ls_hydrogen_treatment constr
_refine_ls_matrix_type full
_refine_ls_number_parameters 488
_refine_ls_number_reflns 8826
_refine_ls_number_restraints 0
_refine_ls_R_factor_all 0.0774
_refine_ls_R_factor_gt 0.0480
_refine_ls_shift/su_max 0.0004727
_refine_ls_structure_factor_coef Fsqd
_refine_ls_weighting_details
;
Method= Modified Sheldrick
w=1/[\s^2^(F^2^) + ( 0.04P)^2^ + 1.93P]
,where P=(max(Fo^2^,0) + 2Fc^2^)/3
;
_refine_ls_weighting_scheme calc
_refine_ls_wR_factor_all 0.1044
_refine_ls_wR_factor_gt 0.0949
_refine_ls_wR_factor_ref 0.1044
_reflns_limit_h_max 17
_reflns_limit_h_min -18
_reflns_limit_k_max 22
_reflns_limit_k_min 0
_reflns_limit_l_max 21
_reflns_limit_l_min 0
_reflns_number_gt 6318
_reflns_number_total 8830
_reflns_threshold_expression I>2.0\s(I)
_oxford_diffrn_Wilson_B_factor 2.65
_oxford_diffrn_Wilson_scale 10.11
_oxford_refine_ls_r_factor_ref 0.0774
_oxford_refine_ls_scale 0.3072(2)
_oxford_reflns_number_all 8826
_oxford_reflns_threshold_expression_ref I>-3.0\s(I)
_oxford_structure_analysis_title 003mwj11
_cod_data_source_file c2dt31859h.txt
_cod_data_source_block HL1c
_cod_depositor_comments
;
The following automatic conversions were performed:

'_chemical_melting_point' value 'not measured' was changed to '?' -
the value is undefined or not given.

Automatic conversion script
Id: cif_fix_values 1891 2012-01-12 08:04:46Z andrius 

The following automatic conversions were performed:

'_exptl_crystal_density_meas' value 'not measured' was changed to '?'
- the value is perceived as not measured.

Automatic conversion script
Id: cif_fix_values 3008 2015-01-20 13:52:24Z robertas 
;
_cod_original_sg_symbol_H-M 'P 21/n '
_cod_database_code 7020571

loop_
_symmetry_equiv_pos_as_xyz
x,y,z
-x,-y,-z
x+1/2,-y+1/2,z+1/2
-x+1/2,y+1/2,-z+1/2

loop_
_atom_site_label
_atom_site_type_symbol
_atom_site_fract_x
_atom_site_fract_y
_atom_site_fract_z
_atom_site_U_iso_or_equiv
_atom_site_occupancy
_atom_site_adp_type
_atom_site_refinement_flags_posn
O1 O 0.39670(7) 0.52182(6) 0.09718(6) 0.0302 1.0000 Uani .
C2 C 0.41182(10) 0.57234(8) 0.16270(9) 0.0256 1.0000 Uani .
C3 C 0.47536(10) 0.54588(8) 0.23558(9) 0.0245 1.0000 Uani .
C4 C 0.49215(10) 0.59299(9) 0.30587(9) 0.0293 1.0000 Uani .
C5 C 0.44907(11) 0.66479(9) 0.30472(10) 0.0345 1.0000 Uani .
C6 C 0.38794(11) 0.69037(9) 0.23263(10) 0.0339 1.0000 Uani .
C7 C 0.36925(11) 0.64478(9) 0.16163(10) 0.0304 1.0000 Uani .
C8 C 0.52990(10) 0.47256(8) 0.23893(8) 0.0239 1.0000 Uani .
N9 N 0.48888(8) 0.40205(7) 0.21811(7) 0.0245 1.0000 Uani .
N10 N 0.55675(8) 0.34456(7) 0.23216(7) 0.0265 1.0000 Uani .
C11 C 0.64250(10) 0.37922(9) 0.26090(8) 0.0264 1.0000 Uani .
C12 C 0.62875(10) 0.45960(9) 0.26549(9) 0.0271 1.0000 Uani .
C13 C 0.72981(11) 0.33000(9) 0.28711(9) 0.0304 1.0000 Uani .
C14 C 0.71667(12) 0.25455(10) 0.31129(10) 0.0391 1.0000 Uani .
C15 C 0.79527(14) 0.20558(11) 0.33775(12) 0.0494 1.0000 Uani .
C16 C 0.88869(14) 0.23197(12) 0.33956(12) 0.0508 1.0000 Uani .
C17 C 0.90447(12) 0.30668(11) 0.31643(11) 0.0447 1.0000 Uani .
C18 C 0.82504(11) 0.35625(10) 0.29078(9) 0.0347 1.0000 Uani .
O19 O 0.83369(8) 0.43071(7) 0.26539(7) 0.0416 1.0000 Uani .
C20 C 0.92729(12) 0.46981(11) 0.28598(11) 0.0441 1.0000 Uani .
C21 C 0.91175(14) 0.54334(13) 0.23726(14) 0.0575 1.0000 Uani .
C22 C 0.95715(15) 0.48306(13) 0.37898(13) 0.0581 1.0000 Uani .
C23 C 0.38579(10) 0.38125(8) 0.20189(8) 0.0242 1.0000 Uani .
N24 N 0.35433(8) 0.36478(7) 0.27866(7) 0.0247 1.0000 Uani .
N25 N 0.39456(9) 0.30369(7) 0.32537(7) 0.0264 1.0000 Uani .
C26 C 0.35627(10) 0.30631(8) 0.39310(8) 0.0251 1.0000 Uani .
C27 C 0.29109(11) 0.36887(8) 0.38867(9) 0.0286 1.0000 Uani .
C28 C 0.29122(10) 0.40589(8) 0.31531(8) 0.0244 1.0000 Uani .
C29 C 0.23789(10) 0.47434(8) 0.27684(9) 0.0249 1.0000 Uani .
C30 C 0.18345(10) 0.47304(9) 0.19517(9) 0.0284 1.0000 Uani .
C31 C 0.13544(11) 0.53825(9) 0.15905(9) 0.0319 1.0000 Uani .
C32 C 0.14000(11) 0.60499(9) 0.20522(10) 0.0323 1.0000 Uani .
C33 C 0.19204(11) 0.60783(9) 0.28677(9) 0.0306 1.0000 Uani .
C34 C 0.24185(10) 0.54294(8) 0.32299(9) 0.0273 1.0000 Uani .
O35 O 0.29791(8) 0.54004(6) 0.40149(6) 0.0362 1.0000 Uani .
C36 C 0.30497(12) 0.60664(9) 0.45558(9) 0.0361 1.0000 Uani .
C37 C 0.39665(14) 0.59266(11) 0.52123(11) 0.0485 1.0000 Uani .
C38 C 0.21467(14) 0.61291(12) 0.49128(11) 0.0505 1.0000 Uani .
C39 C 0.38952(10) 0.24968(8) 0.46018(8) 0.0259 1.0000 Uani .
C40 C 0.48175(11) 0.21582(9) 0.46887(9) 0.0312 1.0000 Uani .
C41 C 0.51622(12) 0.16287(9) 0.53125(10) 0.0367 1.0000 Uani .
C42 C 0.45817(12) 0.14277(10) 0.58609(10) 0.0396 1.0000 Uani .
C43 C 0.36653(12) 0.17523(9) 0.57915(10) 0.0359 1.0000 Uani .
C44 C 0.33204(10) 0.22855(8) 0.51660(9) 0.0282 1.0000 Uani .
O45 O 0.23897(7) 0.25886(6) 0.50318(6) 0.0323 1.0000 Uani .
C46 C 0.20067(11) 0.28400(10) 0.57398(9) 0.0343 1.0000 Uani .
C47 C 0.26555(13) 0.34519(12) 0.62169(11) 0.0483 1.0000 Uani .
C48 C 0.09892(12) 0.31317(11) 0.53717(12) 0.0435 1.0000 Uani .
C49 C 0.35803(11) 0.31189(9) 0.14293(9) 0.0295 1.0000 Uani .
O50 O 0.27407(8) 0.30404(7) 0.10779(7) 0.0436 1.0000 Uani .
O51 O 0.42682(8) 0.26267(6) 0.13487(7) 0.0404 1.0000 Uani .
C52 C 0.34000(12) 0.54608(10) 0.01695(9) 0.0371 1.0000 Uani .
C53 C 0.40362(15) 0.59230(11) -0.02817(11) 0.0504 1.0000 Uani .
C54 C 0.30375(17) 0.47241(12) -0.02805(12) 0.0619 1.0000 Uani .
H41 H 0.5351 0.5740 0.3560 0.0342 1.0000 Uiso R
H51 H 0.4616 0.6962 0.3533 0.0413 1.0000 Uiso R
H61 H 0.3574 0.7402 0.2320 0.0400 1.0000 Uiso R
H71 H 0.3274 0.6631 0.1118 0.0367 1.0000 Uiso R
H121 H 0.6763 0.4978 0.2820 0.0327 1.0000 Uiso R
H141 H 0.6515 0.2362 0.3111 0.0469 1.0000 Uiso R
H151 H 0.7841 0.1547 0.3551 0.0588 1.0000 Uiso R
H161 H 0.9434 0.1981 0.3560 0.0621 1.0000 Uiso R
H171 H 0.9689 0.3258 0.3178 0.0525 1.0000 Uiso R
H201 H 0.9766 0.4367 0.2674 0.0516 1.0000 Uiso R
H212 H 0.9705 0.5765 0.2516 0.0846 1.0000 Uiso R
H211 H 0.8558 0.5724 0.2497 0.0844 1.0000 Uiso R
H213 H 0.8981 0.5327 0.1769 0.0840 1.0000 Uiso R
H222 H 1.0209 0.5076 0.3921 0.0875 1.0000 Uiso R
H221 H 0.9090 0.5181 0.3967 0.0864 1.0000 Uiso R
H223 H 0.9598 0.4330 0.4096 0.0862 1.0000 Uiso R
H231 H 0.3488 0.4252 0.1750 0.0266 1.0000 Uiso R
H271 H 0.2541 0.3832 0.4284 0.0334 1.0000 Uiso R
H301 H 0.1800 0.4259 0.1646 0.0336 1.0000 Uiso R
H311 H 0.0988 0.5370 0.1027 0.0378 1.0000 Uiso R
H321 H 0.1077 0.6500 0.1814 0.0386 1.0000 Uiso R
H331 H 0.1944 0.6541 0.3171 0.0370 1.0000 Uiso R
H361 H 0.3123 0.6539 0.4236 0.0413 1.0000 Uiso R
H371 H 0.4066 0.6345 0.5620 0.0721 1.0000 Uiso R
H373 H 0.4546 0.5906 0.4956 0.0715 1.0000 Uiso R
H372 H 0.3895 0.5429 0.5496 0.0708 1.0000 Uiso R
H381 H 0.2181 0.6582 0.5266 0.0756 1.0000 Uiso R
H383 H 0.2104 0.5659 0.5239 0.0751 1.0000 Uiso R
H382 H 0.1567 0.6163 0.4460 0.0743 1.0000 Uiso R
H401 H 0.5212 0.2304 0.4303 0.0363 1.0000 Uiso R
H411 H 0.5797 0.1410 0.5363 0.0442 1.0000 Uiso R
H421 H 0.4812 0.1053 0.6294 0.0470 1.0000 Uiso R
H431 H 0.3259 0.1615 0.6161 0.0426 1.0000 Uiso R
H461 H 0.1978 0.2379 0.6102 0.0402 1.0000 Uiso R
H472 H 0.2371 0.3631 0.6683 0.0720 1.0000 Uiso R
H471 H 0.3330 0.3261 0.6433 0.0709 1.0000 Uiso R
H473 H 0.2682 0.3899 0.5852 0.0716 1.0000 Uiso R
H482 H 0.0686 0.3295 0.5823 0.0642 1.0000 Uiso R
H481 H 0.1026 0.3582 0.5004 0.0645 1.0000 Uiso R
H483 H 0.0604 0.2727 0.5055 0.0646 1.0000 Uiso R
H521 H 0.2839 0.5769 0.0260 0.0431 1.0000 Uiso R
H531 H 0.3616 0.6082 -0.0828 0.0752 1.0000 Uiso R
H533 H 0.4301 0.6394 0.0048 0.0759 1.0000 Uiso R
H532 H 0.4587 0.5592 -0.0375 0.0751 1.0000 Uiso R
H541 H 0.2655 0.4863 -0.0835 0.0922 1.0000 Uiso R
H543 H 0.3597 0.4394 -0.0334 0.0920 1.0000 Uiso R
H542 H 0.2626 0.4453 0.0023 0.0925 1.0000 Uiso R
H511 H 0.4820 0.2779 0.1693 0.0611 1.0000 Uiso R

loop_
_atom_site_aniso_label
_atom_site_aniso_U_11
_atom_site_aniso_U_22
_atom_site_aniso_U_33
_atom_site_aniso_U_23
_atom_site_aniso_U_13
_atom_site_aniso_U_12
O1 0.0393(6) 0.0260(5) 0.0227(5) 0.0008(4) 0.0009(4) 0.0019(5)
C2 0.0262(7) 0.0253(7) 0.0257(7) 0.0002(6) 0.0066(6) -0.0031(6)
C3 0.0228(7) 0.0240(7) 0.0271(7) 0.0004(6) 0.0063(5) -0.0028(6)
C4 0.0285(7) 0.0293(8) 0.0293(7) -0.0024(6) 0.0042(6) -0.0039(6)
C5 0.0359(8) 0.0309(8) 0.0372(9) -0.0086(7) 0.0086(7) -0.0040(7)
C6 0.0359(8) 0.0229(8) 0.0442(9) -0.0014(7) 0.0115(7) 0.0009(6)
C7 0.0288(7) 0.0271(8) 0.0349(8) 0.0050(6) 0.0060(6) 0.0007(6)
C8 0.0266(7) 0.0262(7) 0.0189(6) 0.0008(6) 0.0047(5) -0.0006(6)
N9 0.0249(6) 0.0225(6) 0.0262(6) 0.0018(5) 0.0058(5) 0.0019(5)
N10 0.0286(6) 0.0258(6) 0.0254(6) 0.0028(5) 0.0067(5) 0.0063(5)
C11 0.0284(7) 0.0322(8) 0.0186(6) 0.0006(6) 0.0048(5) 0.0026(6)
C12 0.0266(7) 0.0294(8) 0.0244(7) -0.0023(6) 0.0033(6) -0.0008(6)
C13 0.0321(8) 0.0356(9) 0.0221(7) -0.0037(6) 0.0028(6) 0.0073(7)
C14 0.0401(9) 0.0376(9) 0.0358(9) 0.0014(7) -0.0003(7) 0.0095(7)
C15 0.0525(11) 0.0414(11) 0.0490(11) 0.0013(9) -0.0012(9) 0.0147(9)
C16 0.0465(11) 0.0519(12) 0.0478(11) -0.0054(9) -0.0040(8) 0.0232(9)
C17 0.0324(9) 0.0576(12) 0.0407(9) -0.0096(9) 0.0004(7) 0.0131(8)
C18 0.0342(8) 0.0409(9) 0.0281(8) -0.0038(7) 0.0043(6) 0.0091(7)
O19 0.0252(6) 0.0475(7) 0.0507(7) 0.0008(6) 0.0049(5) 0.0020(5)
C20 0.0255(8) 0.0583(12) 0.0494(10) -0.0076(9) 0.0096(7) -0.0009(8)
C21 0.0380(10) 0.0693(14) 0.0682(13) 0.0051(11) 0.0180(9) -0.0082(10)
C22 0.0522(11) 0.0629(13) 0.0560(12) -0.0119(10) 0.0043(9) -0.0069(10)
C23 0.0246(7) 0.0241(7) 0.0237(7) 0.0005(6) 0.0047(5) -0.0012(6)
N24 0.0287(6) 0.0201(6) 0.0260(6) 0.0037(5) 0.0070(5) 0.0026(5)
N25 0.0307(6) 0.0207(6) 0.0278(6) 0.0043(5) 0.0062(5) 0.0021(5)
C26 0.0293(7) 0.0230(7) 0.0227(7) -0.0002(6) 0.0045(6) -0.0018(6)
C27 0.0351(8) 0.0263(8) 0.0260(7) 0.0005(6) 0.0097(6) 0.0037(6)
C28 0.0267(7) 0.0209(7) 0.0254(7) -0.0013(6) 0.0052(6) 0.0004(6)
C29 0.0249(7) 0.0239(7) 0.0266(7) 0.0024(6) 0.0072(6) 0.0013(6)
C30 0.0265(7) 0.0283(8) 0.0295(7) -0.0020(6) 0.0040(6) 0.0008(6)
C31 0.0269(7) 0.0373(9) 0.0297(8) 0.0042(7) 0.0021(6) 0.0033(7)
C32 0.0307(8) 0.0295(8) 0.0374(8) 0.0087(7) 0.0087(6) 0.0066(6)
C33 0.0366(8) 0.0231(7) 0.0337(8) 0.0009(6) 0.0112(6) 0.0036(6)
C34 0.0301(7) 0.0278(8) 0.0249(7) 0.0016(6) 0.0079(6) 0.0013(6)
O35 0.0543(7) 0.0277(6) 0.0237(5) -0.0034(4) 0.0018(5) 0.0067(5)
C36 0.0549(10) 0.0260(8) 0.0278(8) -0.0044(6) 0.0100(7) -0.0027(7)
C37 0.0640(12) 0.0459(11) 0.0326(9) -0.0044(8) 0.0038(8) -0.0076(9)
C38 0.0653(12) 0.0522(12) 0.0385(10) -0.0064(9) 0.0212(9) 0.0018(10)
C39 0.0314(8) 0.0229(7) 0.0219(7) -0.0005(6) 0.0023(6) -0.0013(6)
C40 0.0333(8) 0.0302(8) 0.0289(8) 0.0014(6) 0.0036(6) 0.0002(6)
C41 0.0359(8) 0.0363(9) 0.0343(8) 0.0045(7) -0.0005(7) 0.0058(7)
C42 0.0444(9) 0.0380(9) 0.0322(8) 0.0110(7) -0.0011(7) 0.0018(8)
C43 0.0394(9) 0.0384(9) 0.0284(8) 0.0078(7) 0.0040(7) -0.0057(7)
C44 0.0297(7) 0.0281(8) 0.0247(7) -0.0002(6) 0.0008(6) -0.0025(6)
O45 0.0303(5) 0.0408(6) 0.0252(5) 0.0033(5) 0.0043(4) -0.0001(5)
C46 0.0369(8) 0.0397(9) 0.0280(8) 0.0010(7) 0.0107(6) -0.0050(7)
C47 0.0465(10) 0.0560(12) 0.0409(10) -0.0138(9) 0.0062(8) -0.0069(9)
C48 0.0358(9) 0.0444(10) 0.0516(10) -0.0033(8) 0.0124(8) -0.0020(8)
C49 0.0335(8) 0.0273(8) 0.0291(8) -0.0008(6) 0.0097(6) -0.0018(6)
O50 0.0367(7) 0.0411(7) 0.0491(7) -0.0128(6) 0.0003(5) -0.0041(5)
O51 0.0382(6) 0.0350(6) 0.0486(7) -0.0146(5) 0.0103(5) -0.0001(5)
C52 0.0450(9) 0.0380(9) 0.0241(7) 0.0031(7) -0.0020(7) 0.0080(8)
C53 0.0741(13) 0.0448(11) 0.0354(9) 0.0118(8) 0.0186(9) 0.0153(10)
C54 0.0743(14) 0.0568(13) 0.0412(11) -0.0083(9) -0.0179(10) -0.0020(11)

loop_
_atom_type_symbol
_atom_type_scat_dispersion_real
_atom_type_scat_dispersion_imag
_atom_type_scat_Cromer_Mann_a1
_atom_type_scat_Cromer_Mann_b1
_atom_type_scat_Cromer_Mann_a2
_atom_type_scat_Cromer_Mann_b2
_atom_type_scat_Cromer_Mann_a3
_atom_type_scat_Cromer_Mann_b3
_atom_type_scat_Cromer_Mann_a4
_atom_type_scat_Cromer_Mann_b4
_atom_type_scat_Cromer_Mann_c
_atom_type_scat_source
C 0.0033 0.0016 2.3100 20.8439 1.0200 10.2075 1.5886 0.5687 0.8650 51.6512 0.2156 'International Tables Vol C 4.2.6.8 and 6.1.1.4'
H 0.0000 0.0000 0.4930 10.5109 0.3229 26.1257 0.1402 3.1424 0.0408 57.7998 0.0030 'International Tables Vol C 4.2.6.8 and 6.1.1.4'
N 0.0061 0.0033 12.2126 0.0057 3.1322 9.8933 2.0125 28.9975 1.1663 0.5826 -11.5290 'International Tables Vol C 4.2.6.8 and 6.1.1.4'
O 0.0106 0.0060 3.0485 13.2771 2.2868 5.7011 1.5463 0.3239 0.8670 32.9089 0.2508 'International Tables Vol C 4.2.6.8 and 6.1.1.4'

loop_
_geom_angle_atom_site_label_1
_geom_angle_atom_site_label_2
_geom_angle_atom_site_label_3
_geom_angle
_geom_angle_publ_flag
C2 O1 C52 119.56(11) yes
O1 C2 C3 115.15(12) yes
O1 C2 C7 125.07(13) yes
C3 C2 C7 119.78(13) yes
C2 C3 C4 118.63(13) yes
C2 C3 C8 122.63(12) yes
C4 C3 C8 118.61(12) yes
C3 C4 C5 121.39(14) yes
C3 C4 H41 118.1 no
C5 C4 H41 120.5 no
C4 C5 C6 119.36(14) yes
C4 C5 H51 120.2 no
C6 C5 H51 120.5 no
C5 C6 C7 120.75(14) yes
C5 C6 H61 119.4 no
C7 C6 H61 119.9 no
C2 C7 C6 120.07(14) yes
C2 C7 H71 119.7 no
C6 C7 H71 120.2 no
C3 C8 N9 125.20(12) yes
C3 C8 C12 128.88(13) yes
N9 C8 C12 105.88(12) yes
C8 N9 N10 111.93(11) yes
C8 N9 C23 128.04(12) yes
N10 N9 C23 118.49(11) yes
N9 N10 C11 105.74(11) yes
N10 C11 C12 109.97(12) yes
N10 C11 C13 117.88(13) yes
C12 C11 C13 131.98(13) yes
C11 C12 C8 106.46(13) yes
C11 C12 H121 128.2 no
C8 C12 H121 125.4 no
C11 C13 C14 118.42(14) yes
C11 C13 C18 123.07(14) yes
C14 C13 C18 118.49(14) yes
C13 C14 C15 121.53(17) yes
C13 C14 H141 119.4 no
C15 C14 H141 119.0 no
C14 C15 C16 119.24(18) yes
C14 C15 H151 119.6 no
C16 C15 H151 121.1 no
C15 C16 C17 120.77(16) yes
C15 C16 H161 119.9 no
C17 C16 H161 119.3 no
C16 C17 C18 119.82(17) yes
C16 C17 H171 121.6 no
C18 C17 H171 118.6 no
C17 C18 C13 120.13(16) yes
C17 C18 O19 123.78(15) yes
C13 C18 O19 116.05(13) yes
C18 O19 C20 120.24(13) yes
O19 C20 C21 104.63(14) yes
O19 C20 C22 110.39(14) yes
C21 C20 C22 112.86(17) yes
O19 C20 H201 108.0 no
C21 C20 H201 111.1 no
C22 C20 H201 109.7 no
C20 C21 H212 110.4 no
C20 C21 H211 110.8 no
H212 C21 H211 108.0 no
C20 C21 H213 110.8 no
H212 C21 H213 108.8 no
H211 C21 H213 108.1 no
C20 C22 H222 109.5 no
C20 C22 H221 109.2 no
H222 C22 H221 108.3 no
C20 C22 H223 110.4 no
H222 C22 H223 109.6 no
H221 C22 H223 109.7 no
N9 C23 N24 111.18(11) yes
N9 C23 C49 114.58(11) yes
N24 C23 C49 108.13(11) yes
N9 C23 H231 107.5 no
N24 C23 H231 108.6 no
C49 C23 H231 106.7 no
C23 N24 N25 118.68(11) yes
C23 N24 C28 128.55(12) yes
N25 N24 C28 112.66(11) yes
N24 N25 C26 104.71(11) yes
N25 C26 C27 110.66(12) yes
N25 C26 C39 118.83(12) yes
C27 C26 C39 130.43(13) yes
C26 C27 C28 106.56(12) yes
C26 C27 H271 127.4 no
C28 C27 H271 126.0 no
N24 C28 C27 105.41(12) yes
N24 C28 C29 123.08(12) yes
C27 C28 C29 131.51(13) yes
C28 C29 C30 121.56(13) yes
C28 C29 C34 119.51(12) yes
C30 C29 C34 118.93(13) yes
C29 C30 C31 121.04(14) yes
C29 C30 H301 118.4 no
C31 C30 H301 120.5 no
C30 C31 C32 119.26(14) yes
C30 C31 H311 120.5 no
C32 C31 H311 120.2 no
C31 C32 C33 121.13(14) yes
C31 C32 H321 120.3 no
C33 C32 H321 118.6 no
C32 C33 C34 119.93(14) yes
C32 C33 H331 119.7 no
C34 C33 H331 120.4 no
C29 C34 C33 119.71(13) yes
C29 C34 O35 115.42(12) yes
C33 C34 O35 124.86(13) yes
C34 O35 C36 120.21(12) yes
O35 C36 C37 104.35(13) yes
O35 C36 C38 110.11(14) yes
C37 C36 C38 112.82(14) yes
O35 C36 H361 109.5 no
C37 C36 H361 110.1 no
C38 C36 H361 109.7 no
C36 C37 H371 110.3 no
C36 C37 H373 110.4 no
H371 C37 H373 108.0 no
C36 C37 H372 108.6 no
H371 C37 H372 109.6 no
H373 C37 H372 109.9 no
C36 C38 H381 110.7 no
C36 C38 H383 107.8 no
H381 C38 H383 110.1 no
C36 C38 H382 109.6 no
H381 C38 H382 109.5 no
H383 C38 H382 109.1 no
C26 C39 C40 119.57(13) yes
C26 C39 C44 122.38(13) yes
C40 C39 C44 118.05(13) yes
C39 C40 C41 121.54(14) yes
C39 C40 H401 118.0 no
C41 C40 H401 120.4 no
C40 C41 C42 119.41(15) yes
C40 C41 H411 120.0 no
C42 C41 H411 120.6 no
C41 C42 C43 120.46(15) yes
C41 C42 H421 120.0 no
C43 C42 H421 119.5 no
C42 C43 C44 120.09(14) yes
C42 C43 H431 121.1 no
C44 C43 H431 118.8 no
C39 C44 C43 120.45(14) yes
C39 C44 O45 116.76(12) yes
C43 C44 O45 122.64(13) yes
C44 O45 C46 118.98(11) yes
O45 C46 C47 110.28(13) yes
O45 C46 C48 104.86(12) yes
C47 C46 C48 112.65(15) yes
O45 C46 H461 107.8 no
C47 C46 H461 110.4 no
C48 C46 H461 110.6 no
C46 C47 H472 109.2 no
C46 C47 H471 111.9 no
H472 C47 H471 109.7 no
C46 C47 H473 109.5 no
H472 C47 H473 107.4 no
H471 C47 H473 109.0 no
C46 C48 H482 108.5 no
C46 C48 H481 109.9 no
H482 C48 H481 108.9 no
C46 C48 H483 110.0 no
H482 C48 H483 109.8 no
H481 C48 H483 109.7 no
C23 C49 O50 118.72(13) yes
C23 C49 O51 118.60(13) yes
O50 C49 O51 122.66(14) yes
C49 O51 H511 107.2 no
O1 C52 C53 109.70(14) yes
O1 C52 C54 105.20(13) yes
C53 C52 C54 112.42(16) yes
O1 C52 H521 108.5 no
C53 C52 H521 111.0 no
C54 C52 H521 109.8 no
C52 C53 H531 107.0 no
C52 C53 H533 110.8 no
H531 C53 H533 109.8 no
C52 C53 H532 109.0 no
H531 C53 H532 110.2 no
H533 C53 H532 109.9 no
C52 C54 H541 107.8 no
C52 C54 H543 110.2 no
H541 C54 H543 110.1 no
C52 C54 H542 109.6 no
H541 C54 H542 109.5 no
H543 C54 H542 109.6 no

loop_
_geom_bond_atom_site_label_1
_geom_bond_atom_site_label_2
_geom_bond_distance
_geom_bond_publ_flag
O1 C2 1.3704(17) yes
O1 C52 1.4501(17) yes
C2 C3 1.4089(19) yes
C2 C7 1.389(2) yes
C3 C4 1.394(2) yes
C3 C8 1.4784(19) yes
C4 C5 1.382(2) yes
C4 H41 0.969 no
C5 C6 1.380(2) yes
C5 H51 0.953 no
C6 C7 1.389(2) yes
C6 H61 0.963 no
C7 H71 0.955 no
C8 N9 1.3636(18) yes
C8 C12 1.3770(19) yes
N9 N10 1.3625(16) yes
N9 C23 1.4551(17) yes
N10 C11 1.3352(18) yes
C11 C12 1.412(2) yes
C11 C13 1.477(2) yes
C12 H121 0.938 no
C13 C14 1.392(2) yes
C13 C18 1.397(2) yes
C14 C15 1.384(2) yes
C14 H141 0.965 no
C15 C16 1.379(3) yes
C15 H151 0.950 no
C16 C17 1.382(3) yes
C16 H161 0.957 no
C17 C18 1.397(2) yes
C17 H171 0.957 no
C18 O19 1.371(2) yes
O19 C20 1.4493(19) yes
C20 C21 1.498(3) yes
C20 C22 1.515(3) yes
C20 H201 0.994 no
C21 H212 0.990 no
C21 H211 0.987 no
C21 H213 0.988 no
C22 H222 0.970 no
C22 H221 0.996 no
C22 H223 1.000 no
C23 N24 1.4513(17) yes
C23 C49 1.543(2) yes
C23 H231 0.973 no
N24 N25 1.3590(16) yes
N24 C28 1.3704(17) yes
N25 C26 1.3357(18) yes
C26 C27 1.410(2) yes
C26 C39 1.4769(19) yes
C27 C28 1.3675(19) yes
C27 H271 0.949 no
C28 C29 1.4720(19) yes
C29 C30 1.396(2) yes
C29 C34 1.407(2) yes
C30 C31 1.384(2) yes
C30 H301 0.956 no
C31 C32 1.379(2) yes
C31 H311 0.959 no
C32 C33 1.385(2) yes
C32 H321 0.945 no
C33 C34 1.390(2) yes
C33 H331 0.942 no
C34 O35 1.3618(17) yes
O35 C36 1.4488(18) yes
C36 C37 1.510(2) yes
C36 C38 1.506(2) yes
C36 H361 0.992 no
C37 H371 0.977 no
C37 H373 0.991 no
C37 H372 0.997 no
C38 H381 0.972 no
C38 H383 0.985 no
C38 H382 0.980 no
C39 C40 1.397(2) yes
C39 C44 1.400(2) yes
C40 C41 1.385(2) yes
C40 H401 0.959 no
C41 C42 1.381(2) yes
C41 H411 0.953 no
C42 C43 1.382(2) yes
C42 H421 0.967 no
C43 C44 1.392(2) yes
C43 H431 0.947 no
C44 O45 1.3777(17) yes
O45 C46 1.4488(18) yes
C46 C47 1.505(2) yes
C46 C48 1.511(2) yes
C46 H461 1.003 no
C47 H472 0.987 no
C47 H471 0.992 no
C47 H473 0.986 no
C48 H482 0.972 no
C48 H481 0.996 no
C48 H483 0.967 no
C49 O50 1.2014(18) yes
C49 O51 1.3140(18) yes
O51 H511 0.895 no
C52 C53 1.506(2) yes
C52 C54 1.510(3) yes
C52 H521 0.987 no
C53 H531 1.002 no
C53 H533 1.007 no
C53 H532 0.998 no
C54 H541 0.985 no
C54 H543 0.990 no
C54 H542 0.962 no

loop_
_geom_hbond_atom_site_label_D
_geom_hbond_atom_site_label_H
_geom_hbond_atom_site_label_A
_geom_hbond_site_symmetry_A
_geom_hbond_angle_DHA
_geom_hbond_distance_DH
_geom_hbond_distance_HA
_geom_hbond_distance_DA
_geom_hbond_publ_flag
C7 H71 O45 4_555 157 0.96 2.54 3.437(2) yes
C23 H231 O1 . 129 0.97 2.29 3.008(2) yes
C23 H231 C30 . 127 0.97 2.54 3.229(2) yes
O51 H511 N10 . 154 0.89 1.74 2.578(2) yes

loop_
_oxford_twin_element_scale_factors
1.06274(10)
0.00008(10)
